data_7063964
loop_
_publ_author_name
'Santra, Souvik'
'Guchhait, Nikhil'

_publ_section_title
;
 Substituent effect on the solvatochromic behaviour of benzoimidazole
 based donor--acceptor type fluorescent molecules
;
_journal_issue 37
_journal_name_full 'New Journal of Chemistry'
_journal_page_first 16256
_journal_page_last 16270
_journal_paper_doi 10.1039/D5NJ02580J
_journal_volume 49
_journal_year 2025
_chemical_formula_moiety 'C25 H18 N2 O'
_chemical_formula_sum 'C25 H18 N2 O'
_chemical_formula_weight 362.41
_space_group_crystal_system triclinic
_space_group_IT_number 2
_space_group_name_Hall '-P 1'
_space_group_name_H-M_alt 'P -1'
_atom_sites_solution_hydrogens geom
_atom_sites_solution_primary dual
_audit_creation_date 2025-05-28
_audit_creation_method
;
Olex2 1.5
(compiled 2024.02.16 svn.r378c4104 for OlexSys, GUI svn.r6928)
;
_audit_update_record
;
2025-06-19 deposited with the CCDC.	2025-08-18 downloaded from the CCDC.
;
_cell_angle_alpha 90.011(2)
_cell_angle_beta 99.672(2)
_cell_angle_gamma 89.998(2)
_cell_formula_units_Z 8
_cell_length_a 9.6034(4)
_cell_length_b 21.4059(10)
_cell_length_c 18.5722(8)
_cell_measurement_reflns_used 5929
_cell_measurement_temperature 141.00
_cell_measurement_theta_max 21.42
_cell_measurement_theta_min 2.20
_cell_volume 3763.6(3)
_computing_cell_refinement 'SAINT V8.40B (?, 2016)'
_computing_data_reduction 'SAINT V8.40B (?, 2016)'
_computing_molecular_graphics 'Olex2 1.5 (Dolomanov et al., 2009)'
_computing_publication_material 'Olex2 1.5 (Dolomanov et al., 2009)'
_computing_structure_refinement 'XL  (Sheldrick, 2008)'
_computing_structure_solution 'SHELXT 2018/2 (Sheldrick, 2018)'
_diffrn_ambient_temperature 141.00
_diffrn_detector 'Bruker APEX2 area detector'
_diffrn_detector_area_resol_mean 7.9
_diffrn_detector_type 'CCD area detector'
_diffrn_measured_fraction_theta_full 0.999
_diffrn_measured_fraction_theta_max 0.998
_diffrn_measurement_device 'three-circle diffractometer'
_diffrn_measurement_device_type 'Bruker SMART APEX2 area detector'
_diffrn_measurement_method '\f and \w scans'
_diffrn_radiation_monochromator 'mirror optics'
_diffrn_radiation_probe x-ray
_diffrn_radiation_type MoK\a
_diffrn_radiation_wavelength 0.71073
_diffrn_reflns_av_R_equivalents 0.1224
_diffrn_reflns_av_unetI/netI 0.0767
_diffrn_reflns_Laue_measured_fraction_full 0.999
_diffrn_reflns_Laue_measured_fraction_max 0.998
_diffrn_reflns_limit_h_max 11
_diffrn_reflns_limit_h_min -12
_diffrn_reflns_limit_k_max 26
_diffrn_reflns_limit_k_min -26
_diffrn_reflns_limit_l_max 23
_diffrn_reflns_limit_l_min -23
_diffrn_reflns_number 112457
_diffrn_reflns_point_group_measured_fraction_full 0.999
_diffrn_reflns_point_group_measured_fraction_max 0.998
_diffrn_reflns_theta_full 25.242
_diffrn_reflns_theta_max 26.422
_diffrn_reflns_theta_min 2.151
_diffrn_source 'microfocus sealed X-ray tube'
_diffrn_source_current 1.4
_diffrn_source_power 0.07
_diffrn_source_type 'Incoatec I\ms'
_diffrn_source_voltage 50.0
_diffrn_standards_number 0
_exptl_absorpt_coefficient_mu 0.079
_exptl_absorpt_correction_T_max 0.7454
_exptl_absorpt_correction_T_min 0.6579
_exptl_absorpt_correction_type none
_exptl_absorpt_process_details
;
SADABS-2016/2 (Bruker,2016/2) was used for absorption correction.
wR2(int) was 0.1388 before and 0.0823 after correction.
The Ratio of minimum to maximum transmission is 0.8826.
The \l/2 correction factor is Not present.
;
_exptl_crystal_colour 'clear light colourless'
_exptl_crystal_colour_lustre clear
_exptl_crystal_colour_modifier light
_exptl_crystal_colour_primary colourless
_exptl_crystal_density_diffrn 1.279
_exptl_crystal_description needle
_exptl_crystal_F_000 1520
_exptl_crystal_size_max 0.22
_exptl_crystal_size_mid 0.12
_exptl_crystal_size_min 0.11
_refine_diff_density_max 0.282
_refine_diff_density_min -0.340
_refine_diff_density_rms 0.060
_refine_ls_extinction_method none
_refine_ls_goodness_of_fit_ref 1.064
_refine_ls_hydrogen_treatment constr
_refine_ls_matrix_type full
_refine_ls_number_parameters 1009
_refine_ls_number_reflns 15416
_refine_ls_number_restraints 0
_refine_ls_restrained_S_all 1.064
_refine_ls_R_factor_all 0.0897
_refine_ls_R_factor_gt 0.0619
_refine_ls_shift/su_max 0.000
_refine_ls_shift/su_mean 0.000
_refine_ls_structure_factor_coef Fsqd
_refine_ls_weighting_details 'w=1/[\s^2^(Fo^2^)+(0.0534P)^2^+1.4671P] where P=(Fo^2^+2Fc^2^)/3'
_refine_ls_weighting_scheme calc
_refine_ls_wR_factor_gt 0.1397
_refine_ls_wR_factor_ref 0.1594
_reflns_Friedel_coverage 0.000
_reflns_number_gt 11111
_reflns_number_total 15416
_reflns_threshold_expression 'I > 2\s(I)'
_cod_data_source_file d5nj02580j2.cif
_cod_data_source_block ss_a
_cod_depositor_comments 'Adding full bibliography for 7063964--7063965.cif.'
_cod_database_code 7063964
_shelx_shelxl_version_number 2019/1
_shelx_space_group_comment
;
The symmetry employed for this shelxl refinement is uniquely defined
by the following loop, which should always be used as a source of
symmetry information in preference to the above space-group names.
They are only intended as comments.
;
_shelx_estimated_absorpt_t_max 0.991
_shelx_estimated_absorpt_t_min 0.983
_olex2_refinement_description
;
1. Fixed Uiso
 At 1.2 times of:
  All C(H) groups
2.a Aromatic/amide H refined with riding coordinates:
 C00D(H00D), C00E(H00E), C00G(H00G), C00H(H00H), C00L(H00L), C00N(H00N),
 C00P(H00P), C00Q(H00Q), C00V(H00V), C00X(H00X), C00Y(H00Y), C011(H011),
 C014(H014), C015(H015), C016(H016), C017(H017), C018(H018), C01B(H01B),
 C01C(H01C), C01D(H01D), C01E(H01E), C01H(H01H), C01J(H01J), C01L(H01L),
 C01M(H01M), C01N(H01N), C01O(H01O), C01Q(H01Q), C01R(H01R), C01S(H01S),
 C01T(H01T), C01U(H01U), C01W(H01W), C01X(H01X), C01Y(H01Y), C01Z(H01Z),
 C020(H020), C021(H021), C022(H022), C023(H023), C024(H024), C025(H025),
 C028(H028), C029(H029), C02B(H02B), C02C(H02C), C02D(H02D), C02E(H02E),
 C02F(H02F), C02G(H02G), C02H(H02H), C02I(H02I), C02J(H02J), C02K(H02K),
 C02L(H02L), C02N(H02N), C02O(H02O), C02P(H02P), C02R(H02R), C02S(H02S),
 C02T(H02T), C02U(H02U), C02V(H02V), C02W(H02W), C02X(H02X), C02Y(H02Y),
 C02Z(H02Z), C030(H030), C031(H031), C032(H032), C033(H033), C034(H034)
;
_olex2_submission_special_instructions 'No special instructions were received'

loop_
_space_group_symop_operation_xyz
'x, y, z'
'-x, -y, -z'

loop_
_atom_site_label
_atom_site_type_symbol
_atom_site_fract_x
_atom_site_fract_y
_atom_site_fract_z
_atom_site_U_iso_or_equiv
_atom_site_adp_type
_atom_site_occupancy
_atom_site_site_symmetry_order
_atom_site_calc_flag
_atom_site_refinement_flags_posn
_atom_site_refinement_flags_adp
_atom_site_refinement_flags_occupancy
_atom_site_disorder_assembly
_atom_site_disorder_group
O001 O 1.13653(18) 0.84800(8) 0.58038(9) 0.0390(4) Uani 1 1 d . . . . .
O002 O 0.63645(18) 0.65195(8) 0.58043(9) 0.0393(4) Uani 1 1 d . . . . .
O003 O -0.04732(18) 0.72971(8) 0.35761(9) 0.0410(4) Uani 1 1 d . . . . .
O004 O 0.45278(18) 0.77021(8) 0.35752(9) 0.0414(4) Uani 1 1 d . . . . .
N005 N 0.4756(2) 0.60915(9) 0.64100(10) 0.0314(4) Uani 1 1 d . . . . .
N006 N -0.02180(19) 0.74290(8) 0.06806(10) 0.0284(4) Uani 1 1 d . . . . .
N007 N 0.9754(2) 0.89097(9) 0.64087(10) 0.0313(4) Uani 1 1 d . . . . .
N008 N -0.52206(19) 0.75708(8) 0.06811(10) 0.0287(4) Uani 1 1 d . . . . .
N009 N 0.7436(2) 0.97355(10) 0.30354(10) 0.0325(5) Uani 1 1 d . . . . .
N00A N -0.2015(2) 0.65670(10) 0.38088(11) 0.0369(5) Uani 1 1 d . . . . .
N00B N 0.2983(2) 0.84325(10) 0.38077(11) 0.0366(5) Uani 1 1 d . . . . .
N00C N 0.2437(2) 0.52641(10) 0.30347(10) 0.0329(5) Uani 1 1 d . . . . .
C00D C 0.0242(2) 0.83512(10) -0.00118(12) 0.0270(5) Uani 1 1 d . . . . .
H00D H 0.118942 0.835452 0.023877 0.032 Uiso 1 1 calc R U . . .
C00E C -0.4757(2) 0.66461(10) -0.00115(12) 0.0267(5) Uani 1 1 d . . . . .
H00E H -0.380932 0.664199 0.023949 0.032 Uiso 1 1 calc R U . . .
C00F C -0.0688(2) 0.78961(10) 0.01488(12) 0.0266(5) Uani 1 1 d . . . . .
C00G C 0.0550(2) 0.81519(10) 0.16879(12) 0.0269(5) Uani 1 1 d . . . . .
H00G H -0.014692 0.844393 0.147810 0.032 Uiso 1 1 calc R U . . .
C00H C 0.4458(2) 0.51349(10) 0.23977(12) 0.0282(5) Uani 1 1 d . . . . .
H00H H 0.502600 0.499664 0.283758 0.034 Uiso 1 1 calc R U . . .
C00I C -0.1698(2) 0.69884(11) 0.33608(12) 0.0288(5) Uani 1 1 d . . . . .
C00J C -0.2568(2) 0.71376(10) 0.26607(12) 0.0266(5) Uani 1 1 d . . . . .
C00K C -0.5688(2) 0.71039(10) 0.01498(12) 0.0255(5) Uani 1 1 d . . . . .
C00L C 0.1409(2) 0.82889(10) 0.23401(12) 0.0272(5) Uani 1 1 d . . . . .
H00L H 0.130630 0.867701 0.257382 0.033 Uiso 1 1 calc R U . . .
C00M C 0.2434(2) 0.78616(10) 0.26622(12) 0.0270(5) Uani 1 1 d . . . . .
C00N C 0.9459(2) 0.98655(10) 0.23966(12) 0.0289(5) Uani 1 1 d . . . . .
H00N H 1.002705 1.000470 0.283604 0.035 Uiso 1 1 calc R U . . .
C00O C -0.5718(2) 0.81967(10) 0.05743(12) 0.0255(5) Uani 1 1 d . . . . .
C00P C -0.6058(2) 0.85358(10) 0.11616(13) 0.0286(5) Uani 1 1 d . . . . .
H00P H -0.598444 0.834570 0.162861 0.034 Uiso 1 1 calc R U . . .
C00Q C -0.4449(2) 0.68479(10) 0.16854(12) 0.0281(5) Uani 1 1 d . . . . .
H00Q H -0.513956 0.655437 0.147295 0.034 Uiso 1 1 calc R U . . .
C00R C 0.8056(2) 0.96996(10) 0.23909(12) 0.0277(5) Uani 1 1 d . . . . .
C00S C 0.3300(2) 0.80084(11) 0.33568(12) 0.0298(5) Uani 1 1 d . . . . .
C00T C -0.4305(2) 0.74151(10) 0.13351(12) 0.0253(5) Uani 1 1 d . . . . .
C00U C 0.3054(2) 0.53014(10) 0.23912(12) 0.0280(5) Uani 1 1 d . . . . .
C00V C -0.0206(2) 0.88000(11) -0.05355(12) 0.0297(5) Uani 1 1 d . . . . .
H00V H 0.043861 0.910964 -0.064195 0.036 Uiso 1 1 calc R U . . .
C00W C 0.8140(2) 0.95162(11) 0.37140(12) 0.0289(5) Uani 1 1 d . . . . .
C00X C -0.3591(2) 0.67125(10) 0.23393(12) 0.0278(5) Uani 1 1 d . . . . .
H00X H -0.369670 0.632541 0.257422 0.033 Uiso 1 1 calc R U . . .
C00Y C 0.2594(2) 0.73023(10) 0.23001(12) 0.0282(5) Uani 1 1 d . . . . .
H00Y H 0.329255 0.701068 0.250894 0.034 Uiso 1 1 calc R U . . .
C00Z C 0.0697(2) 0.75861(10) 0.13336(12) 0.0259(5) Uani 1 1 d . . . . .
C010 C -0.0719(2) 0.68029(10) 0.05747(12) 0.0263(5) Uani 1 1 d . . . . .
C011 C -0.1060(2) 0.64629(10) 0.11604(13) 0.0282(5) Uani 1 1 d . . . . .
H011 H -0.098791 0.665428 0.162672 0.034 Uiso 1 1 calc R U . . .
C012 C 0.3135(2) 0.54846(11) 0.37148(12) 0.0291(5) Uani 1 1 d . . . . .
C013 C 1.0169(2) 0.88384(11) 0.57844(12) 0.0299(5) Uani 1 1 d . . . . .
C014 C 0.1751(2) 0.71683(10) 0.16421(12) 0.0281(5) Uani 1 1 d . . . . .
H014 H 0.188534 0.678954 0.139619 0.034 Uiso 1 1 calc R U . . .
C015 C -0.5204(2) 0.61982(10) -0.05347(12) 0.0291(5) Uani 1 1 d . . . . .
H015 H -0.456078 0.588793 -0.064143 0.035 Uiso 1 1 calc R U . . .
C016 C -0.2404(2) 0.76969(10) 0.23017(12) 0.0282(5) Uani 1 1 d . . . . .
H016 H -0.170566 0.798822 0.251148 0.034 Uiso 1 1 calc R U . . .
C017 C 0.2236(3) 0.54914(11) 0.17374(13) 0.0338(5) Uani 1 1 d . . . . .
H017 H 0.127451 0.560206 0.172674 0.041 Uiso 1 1 calc R U . . .
C018 C -0.0865(2) 0.65206(11) -0.01076(13) 0.0329(5) Uani 1 1 d . . . . .
H018 H -0.065631 0.674926 -0.051473 0.039 Uiso 1 1 calc R U . . .
C019 C 0.5169(2) 0.61607(11) 0.57855(13) 0.0309(5) Uani 1 1 d . . . . .
C01A C 0.9511(2) 0.90798(11) 0.50774(12) 0.0294(5) Uani 1 1 d . . . . .
C01B C 0.7767(3) 0.97417(11) 0.43647(13) 0.0339(5) Uani 1 1 d . . . . .
H01B H 0.704394 1.004727 0.434471 0.041 Uiso 1 1 calc R U . . .
C01C C 0.7808(3) 0.94807(11) 0.11056(13) 0.0364(6) Uani 1 1 d . . . . .
H01C H 0.724035 0.935096 0.066188 0.044 Uiso 1 1 calc R U . . .
C01D C -0.3251(2) 0.78310(10) 0.16421(12) 0.0281(5) Uani 1 1 d . . . . .
H01D H -0.311510 0.820938 0.139578 0.034 Uiso 1 1 calc R U . . .
C01E C 0.7234(3) 0.95074(11) 0.17401(13) 0.0328(5) Uani 1 1 d . . . . .
H01E H 0.627430 0.939405 0.173100 0.039 Uiso 1 1 calc R U . . .
C01F C 0.4511(2) 0.59196(11) 0.50777(12) 0.0304(5) Uani 1 1 d . . . . .
C01G C 0.6031(2) 0.99777(11) 0.29639(12) 0.0318(5) Uani 1 1 d . . . . .
C01H C -0.5860(2) 0.84785(11) -0.01065(13) 0.0326(5) Uani 1 1 d . . . . .
H01H H -0.563996 0.825054 -0.051177 0.039 Uiso 1 1 calc R U . . .
C01I C 1.0728(3) 0.85669(11) 0.68992(13) 0.0326(5) Uani 1 1 d . . . . .
C01J C 0.9887(2) 0.88598(11) 0.44314(13) 0.0326(5) Uani 1 1 d . . . . .
H01J H 1.062173 0.855962 0.445262 0.039 Uiso 1 1 calc R U . . .
C01K C 0.5731(3) 0.64340(11) 0.68998(13) 0.0335(5) Uani 1 1 d . . . . .
C01L C 0.2778(3) 0.52590(11) 0.43679(13) 0.0335(5) Uani 1 1 d . . . . .
H01L H 0.206297 0.495002 0.435029 0.040 Uiso 1 1 calc R U . . .
C01M C 0.5022(3) 0.51716(11) 0.17618(13) 0.0336(5) Uani 1 1 d . . . . .
H01M H 0.598575 0.506650 0.176977 0.040 Uiso 1 1 calc R U . . .
C01N C 1.0024(3) 0.98272(10) 0.17604(13) 0.0328(5) Uani 1 1 d . . . . .
H01N H 1.098904 0.992977 0.176819 0.039 Uiso 1 1 calc R U . . .
C01O C 0.8434(2) 0.95259(11) 0.50306(13) 0.0335(5) Uani 1 1 d . . . . .
H01O H 0.816122 0.968159 0.546526 0.040 Uiso 1 1 calc R U . . .
C01P C 0.1031(2) 0.50231(11) 0.29639(12) 0.0317(5) Uani 1 1 d . . . . .
C01Q C -0.6504(2) 0.91514(11) 0.10637(14) 0.0333(5) Uani 1 1 d . . . . .
H01Q H -0.672200 0.938173 0.146759 0.040 Uiso 1 1 calc R U . . .
C01R C -0.0025(3) 0.53546(12) 0.32241(14) 0.0375(6) Uani 1 1 d . . . . .
H01R H 0.017934 0.575177 0.344493 0.045 Uiso 1 1 calc R U . . .
C01S C -0.7510(3) 0.66500(12) -0.07459(13) 0.0362(6) Uani 1 1 d . . . . .
H01S H -0.845332 0.665555 -0.100257 0.043 Uiso 1 1 calc R U . . .
C01T C 0.3441(3) 0.54757(11) 0.50317(13) 0.0337(5) Uani 1 1 d . . . . .
H01T H 0.316721 0.532089 0.546639 0.040 Uiso 1 1 calc R U . . .
C01U C 0.4885(3) 0.61410(11) 0.44306(13) 0.0334(5) Uani 1 1 d . . . . .
H01U H 0.561662 0.644233 0.445156 0.040 Uiso 1 1 calc R U . . .
C01V C 0.5052(3) 0.79651(11) 0.42498(13) 0.0355(6) Uani 1 1 d . . . . .
C01W C -0.2080(2) 0.79022(11) -0.02182(13) 0.0328(5) Uani 1 1 d . . . . .
H01W H -0.273332 0.759924 -0.010558 0.039 Uiso 1 1 calc R U . . .
C01X C 0.4211(2) 0.59306(11) 0.37621(13) 0.0323(5) Uani 1 1 d . . . . .
H01X H 0.448009 0.608971 0.332805 0.039 Uiso 1 1 calc R U . . .
C01Y C 0.9200(3) 0.96413(11) 0.11144(13) 0.0369(6) Uani 1 1 d . . . . .
H01Y H 0.959152 0.962423 0.067771 0.044 Uiso 1 1 calc R U . . .
C01Z C -0.7077(2) 0.70961(11) -0.02146(13) 0.0330(5) Uani 1 1 d . . . . .
H01Z H -0.773137 0.739755 -0.009897 0.040 Uiso 1 1 calc R U . . .
C020 C 0.2807(3) 0.55206(11) 0.11043(13) 0.0376(6) Uani 1 1 d . . . . .
H020 H 0.223930 0.565201 0.066138 0.045 Uiso 1 1 calc R U . . .
C021 C 0.9213(2) 0.90696(11) 0.37615(12) 0.0327(5) Uani 1 1 d . . . . .
H021 H 0.947942 0.890901 0.332756 0.039 Uiso 1 1 calc R U . . .
C022 C -0.6584(3) 0.61975(11) -0.09056(12) 0.0331(5) Uani 1 1 d . . . . .
H022 H -0.688779 0.588903 -0.126563 0.040 Uiso 1 1 calc R U . . .
C023 C -0.1581(3) 0.88027(11) -0.09059(13) 0.0330(5) Uani 1 1 d . . . . .
H023 H -0.188420 0.911195 -0.126492 0.040 Uiso 1 1 calc R U . . .
C024 C 0.5711(3) 1.05516(12) 0.26263(13) 0.0351(6) Uani 1 1 d . . . . .
H024 H 0.642050 1.077903 0.243851 0.042 Uiso 1 1 calc R U . . .
C025 C 0.4201(3) 0.53595(11) 0.11131(13) 0.0375(6) Uani 1 1 d . . . . .
H025 H 0.459366 0.537739 0.067705 0.045 Uiso 1 1 calc R U . . .
C026 C 0.6710(3) 0.66957(12) 0.65300(13) 0.0366(6) Uani 1 1 d . . . . .
C027 C 1.1706(3) 0.83048(12) 0.65276(13) 0.0372(6) Uani 1 1 d . . . . .
C028 C -0.2509(3) 0.83505(12) -0.07474(13) 0.0362(6) Uani 1 1 d . . . . .
H028 H -0.345212 0.834648 -0.100390 0.043 Uiso 1 1 calc R U . . .
C029 C 0.3319(3) 1.04643(13) 0.28363(14) 0.0406(6) Uani 1 1 d . . . . .
H029 H 0.239466 1.063321 0.279786 0.049 Uiso 1 1 calc R U . . .
C02A C 0.0056(3) 0.70360(11) 0.42493(13) 0.0355(6) Uani 1 1 d . . . . .
C02B C -0.1503(2) 0.58486(11) 0.10683(14) 0.0339(5) Uani 1 1 d . . . . .
H02B H -0.171996 0.561979 0.147338 0.041 Uiso 1 1 calc R U . . .
C02C C 0.0710(3) 0.44478(12) 0.26273(13) 0.0354(6) Uani 1 1 d . . . . .
H02C H 0.141983 0.421928 0.244133 0.042 Uiso 1 1 calc R U . . .
C02D C -0.1685(3) 0.45355(13) 0.28349(14) 0.0394(6) Uani 1 1 d . . . . .
H02D H -0.261008 0.436685 0.279600 0.047 Uiso 1 1 calc R U . . .
C02E C -0.6633(3) 0.94327(11) 0.03890(14) 0.0384(6) Uani 1 1 d . . . . .
H02E H -0.693271 0.985520 0.032772 0.046 Uiso 1 1 calc R U . . .
C02F C 0.4980(3) 0.96447(12) 0.32232(14) 0.0379(6) Uani 1 1 d . . . . .
H02F H 0.518627 0.924670 0.344142 0.045 Uiso 1 1 calc R U . . .
C02G C -0.6324(3) 0.90946(12) -0.01983(15) 0.0400(6) Uani 1 1 d . . . . .
H02G H -0.642735 0.928341 -0.066719 0.048 Uiso 1 1 calc R U . . .
C02H C 0.4356(3) 1.07913(13) 0.25640(14) 0.0397(6) Uani 1 1 d . . . . .
H02H H 0.413907 1.118330 0.233247 0.048 Uiso 1 1 calc R U . . .
C02I C -0.1631(3) 0.55658(11) 0.03926(15) 0.0392(6) Uani 1 1 d . . . . .
H02I H -0.193235 0.514356 0.033110 0.047 Uiso 1 1 calc R U . . .
C02J C -0.1316(3) 0.59047(12) -0.01954(15) 0.0408(6) Uani 1 1 d . . . . .
H02J H -0.140909 0.571371 -0.066284 0.049 Uiso 1 1 calc R U . . .
C02K C 1.0817(3) 0.84630(12) 0.76468(14) 0.0408(6) Uani 1 1 d . . . . .
H02K H 1.015423 0.864038 0.791416 0.049 Uiso 1 1 calc R U . . .
C02L C -0.0644(3) 0.42092(13) 0.25637(14) 0.0399(6) Uani 1 1 d . . . . .
H02L H -0.085958 0.381726 0.233154 0.048 Uiso 1 1 calc R U . . .
C02M C 0.4104(3) 0.84049(12) 0.43953(14) 0.0413(6) Uani 1 1 d . . . . .
C02N C -0.1369(3) 0.51108(13) 0.31640(14) 0.0408(6) Uani 1 1 d . . . . .
H02N H -0.208074 0.533839 0.334918 0.049 Uiso 1 1 calc R U . . .
C02O C 0.3632(3) 0.98887(13) 0.31660(14) 0.0411(6) Uani 1 1 d . . . . .
H02O H 0.292058 0.966177 0.335258 0.049 Uiso 1 1 calc R U . . .
C02P C 0.5817(3) 0.65381(12) 0.76453(14) 0.0408(6) Uani 1 1 d . . . . .
H02P H 0.515186 0.636183 0.791214 0.049 Uiso 1 1 calc R U . . .
C02Q C -0.0892(3) 0.65958(13) 0.43967(14) 0.0418(6) Uani 1 1 d . . . . .
C02R C 0.6914(3) 0.69094(13) 0.79798(15) 0.0481(7) Uani 1 1 d . . . . .
H02R H 0.700196 0.699012 0.848843 0.058 Uiso 1 1 calc R U . . .
C02S C 0.7821(3) 0.70637(14) 0.68520(16) 0.0505(7) Uani 1 1 d . . . . .
H02S H 0.849154 0.723373 0.658402 0.061 Uiso 1 1 calc R U . . .
C02T C 0.7892(3) 0.71684(14) 0.75939(16) 0.0532(8) Uani 1 1 d . . . . .
H02T H 0.862693 0.742336 0.784444 0.064 Uiso 1 1 calc R U . . .
C02U C 1.1912(3) 0.80911(13) 0.79811(15) 0.0482(7) Uani 1 1 d . . . . .
H02U H 1.200012 0.801101 0.848982 0.058 Uiso 1 1 calc R U . . .
C02V C 1.2894(3) 0.78289(14) 0.75920(16) 0.0534(8) Uani 1 1 d . . . . .
H02V H 1.362546 0.757156 0.784129 0.064 Uiso 1 1 calc R U . . .
C02W C 1.2823(3) 0.79360(14) 0.68514(16) 0.0512(7) Uani 1 1 d . . . . .
H02W H 1.349528 0.776774 0.658339 0.061 Uiso 1 1 calc R U . . .
C02X C 0.6299(4) 0.78298(15) 0.47112(17) 0.0638(9) Uani 1 1 d . . . . .
H02X H 0.693780 0.752318 0.459131 0.077 Uiso 1 1 calc R U . . .
C02Y C 0.1296(4) 0.71689(16) 0.47123(18) 0.0648(9) Uani 1 1 d . . . . .
H02Y H 0.193320 0.747684 0.459433 0.078 Uiso 1 1 calc R U . . .
C02Z C 0.1564(5) 0.6843(2) 0.53400(19) 0.0785(12) Uani 1 1 d . . . . .
H02Z H 0.241854 0.691733 0.566837 0.094 Uiso 1 1 calc R U . . .
C030 C 0.6562(5) 0.81561(19) 0.53415(19) 0.0788(12) Uani 1 1 d . . . . .
H030 H 0.741314 0.808033 0.567203 0.095 Uiso 1 1 calc R U . . .
C031 C 0.4376(5) 0.87344(18) 0.5050(2) 0.0807(12) Uani 1 1 d . . . . .
H031 H 0.373918 0.904001 0.517441 0.097 Uiso 1 1 calc R U . . .
C032 C 0.5639(6) 0.8591(2) 0.55153(18) 0.0899(15) Uani 1 1 d . . . . .
H032 H 0.585987 0.880472 0.596844 0.108 Uiso 1 1 calc R U . . .
C033 C -0.0629(5) 0.62639(18) 0.5050(2) 0.0804(12) Uani 1 1 d . . . . .
H033 H -0.126847 0.595884 0.517324 0.097 Uiso 1 1 calc R U . . .
C034 C 0.0635(6) 0.6407(2) 0.55160(18) 0.0923(16) Uani 1 1 d . . . . .
H034 H 0.085511 0.619404 0.596962 0.111 Uiso 1 1 calc R U . . .

loop_
_atom_site_aniso_label
_atom_site_aniso_U_11
_atom_site_aniso_U_22
_atom_site_aniso_U_33
_atom_site_aniso_U_23
_atom_site_aniso_U_13
_atom_site_aniso_U_12
O001 0.0388(10) 0.0486(11) 0.0295(9) -0.0011(8) 0.0050(7) 0.0159(8)
O002 0.0375(10) 0.0495(11) 0.0307(9) 0.0001(8) 0.0051(7) -0.0126(8)
O003 0.0426(10) 0.0374(10) 0.0394(10) 0.0087(8) -0.0039(8) -0.0053(8)
O004 0.0417(10) 0.0383(10) 0.0405(10) -0.0103(8) -0.0045(8) 0.0108(8)
N005 0.0334(11) 0.0355(11) 0.0250(10) -0.0014(8) 0.0044(8) -0.0001(9)
N006 0.0292(10) 0.0215(10) 0.0324(10) 0.0039(8) -0.0008(8) -0.0019(8)
N007 0.0320(10) 0.0352(11) 0.0271(10) 0.0004(8) 0.0055(8) 0.0035(9)
N008 0.0305(10) 0.0208(10) 0.0329(11) -0.0050(8) -0.0002(8) 0.0053(8)
N009 0.0266(10) 0.0422(12) 0.0292(10) 0.0058(9) 0.0060(8) 0.0067(9)
N00A 0.0355(11) 0.0375(12) 0.0400(12) 0.0122(9) 0.0129(10) 0.0011(9)
N00B 0.0350(11) 0.0389(12) 0.0378(12) -0.0117(9) 0.0116(9) 0.0034(9)
N00C 0.0247(10) 0.0451(12) 0.0293(10) -0.0064(9) 0.0055(8) -0.0031(9)
C00D 0.0253(11) 0.0255(12) 0.0301(12) -0.0027(9) 0.0040(9) 0.0014(9)
C00E 0.0248(11) 0.0262(12) 0.0294(12) 0.0015(9) 0.0058(9) 0.0017(9)
C00F 0.0281(12) 0.0248(12) 0.0275(12) 0.0008(9) 0.0065(9) 0.0033(9)
C00G 0.0268(11) 0.0218(11) 0.0326(12) 0.0050(9) 0.0061(9) 0.0047(9)
C00H 0.0291(12) 0.0247(12) 0.0308(12) 0.0012(9) 0.0051(10) 0.0027(9)
C00I 0.0280(12) 0.0280(12) 0.0307(12) -0.0051(10) 0.0057(10) 0.0026(9)
C00J 0.0248(11) 0.0270(12) 0.0287(12) -0.0032(9) 0.0066(9) 0.0022(9)
C00K 0.0269(11) 0.0227(11) 0.0265(11) -0.0024(9) 0.0039(9) 0.0008(9)
C00L 0.0297(12) 0.0211(11) 0.0320(12) 0.0005(9) 0.0089(10) 0.0046(9)
C00M 0.0264(11) 0.0267(12) 0.0290(12) 0.0026(9) 0.0075(9) 0.0010(9)
C00N 0.0331(12) 0.0240(12) 0.0300(12) -0.0023(9) 0.0061(10) -0.0011(9)
C00O 0.0198(10) 0.0209(11) 0.0353(12) 0.0000(9) 0.0034(9) 0.0038(8)
C00P 0.0243(11) 0.0262(12) 0.0354(13) 0.0001(10) 0.0057(10) -0.0003(9)
C00Q 0.0254(11) 0.0239(12) 0.0352(13) -0.0056(9) 0.0056(10) -0.0017(9)
C00R 0.0311(12) 0.0241(12) 0.0282(12) 0.0012(9) 0.0058(10) 0.0008(9)
C00S 0.0294(12) 0.0292(13) 0.0317(12) 0.0031(10) 0.0076(10) 0.0019(10)
C00T 0.0249(11) 0.0207(11) 0.0307(12) -0.0039(9) 0.0057(9) 0.0043(9)
C00U 0.0331(12) 0.0225(12) 0.0288(12) -0.0040(9) 0.0062(10) 0.0010(9)
C00V 0.0330(12) 0.0262(12) 0.0314(12) 0.0020(10) 0.0096(10) -0.0001(10)
C00W 0.0285(12) 0.0299(12) 0.0284(12) 0.0012(9) 0.0053(9) -0.0006(10)
C00X 0.0282(12) 0.0232(12) 0.0341(12) -0.0021(9) 0.0109(10) 0.0004(9)
C00Y 0.0271(12) 0.0226(12) 0.0347(13) 0.0023(9) 0.0047(10) 0.0066(9)
C00Z 0.0239(11) 0.0233(11) 0.0308(12) 0.0029(9) 0.0055(9) -0.0021(9)
C010 0.0213(11) 0.0206(11) 0.0372(13) -0.0025(9) 0.0052(9) 0.0014(8)
C011 0.0247(11) 0.0265(12) 0.0338(12) -0.0018(9) 0.0060(9) 0.0014(9)
C012 0.0256(11) 0.0317(13) 0.0302(12) -0.0019(10) 0.0057(9) 0.0034(9)
C013 0.0277(12) 0.0301(13) 0.0317(12) -0.0030(10) 0.0046(10) 0.0029(10)
C014 0.0279(12) 0.0212(11) 0.0344(13) -0.0021(9) 0.0031(10) 0.0036(9)
C015 0.0330(12) 0.0252(12) 0.0308(12) -0.0023(9) 0.0101(10) 0.0035(10)
C016 0.0268(12) 0.0236(12) 0.0336(12) -0.0050(9) 0.0035(10) -0.0034(9)
C017 0.0403(14) 0.0237(12) 0.0350(13) -0.0031(10) -0.0006(11) 0.0036(10)
C018 0.0316(13) 0.0321(13) 0.0357(13) -0.0034(10) 0.0081(10) 0.0008(10)
C019 0.0272(12) 0.0322(13) 0.0334(13) 0.0016(10) 0.0048(10) 0.0028(10)
C01A 0.0273(12) 0.0325(13) 0.0285(12) 0.0002(10) 0.0053(9) 0.0001(10)
C01B 0.0328(13) 0.0351(14) 0.0346(13) -0.0009(10) 0.0079(10) 0.0098(10)
C01C 0.0577(17) 0.0212(12) 0.0272(12) -0.0018(9) -0.0018(11) 0.0036(11)
C01D 0.0287(12) 0.0193(11) 0.0364(13) 0.0001(9) 0.0053(10) 0.0013(9)
C01E 0.0352(13) 0.0255(12) 0.0354(13) 0.0013(10) -0.0009(10) -0.0009(10)
C01F 0.0297(12) 0.0326(13) 0.0294(12) -0.0010(10) 0.0057(10) 0.0044(10)
C01G 0.0259(12) 0.0386(14) 0.0302(12) -0.0018(10) 0.0027(10) 0.0033(10)
C01H 0.0297(12) 0.0340(13) 0.0353(13) 0.0010(10) 0.0088(10) 0.0025(10)
C01I 0.0339(13) 0.0296(13) 0.0334(13) -0.0014(10) 0.0030(10) -0.0002(10)
C01J 0.0327(13) 0.0331(13) 0.0331(13) -0.0004(10) 0.0084(10) 0.0080(10)
C01K 0.0340(13) 0.0338(13) 0.0321(13) -0.0005(10) 0.0036(10) 0.0038(10)
C01L 0.0327(13) 0.0358(14) 0.0330(13) 0.0003(10) 0.0086(10) -0.0057(10)
C01M 0.0400(14) 0.0236(12) 0.0401(14) -0.0043(10) 0.0151(11) 0.0021(10)
C01N 0.0389(13) 0.0230(12) 0.0396(14) 0.0027(10) 0.0151(11) 0.0049(10)
C01O 0.0349(13) 0.0368(14) 0.0301(12) -0.0051(10) 0.0095(10) 0.0053(10)
C01P 0.0257(12) 0.0398(14) 0.0298(12) 0.0002(10) 0.0045(10) 0.0014(10)
C01Q 0.0274(12) 0.0255(12) 0.0468(15) -0.0076(11) 0.0058(11) 0.0039(10)
C01R 0.0317(13) 0.0399(15) 0.0417(14) -0.0023(11) 0.0085(11) 0.0030(11)
C01S 0.0281(12) 0.0430(15) 0.0357(13) -0.0091(11) 0.0005(10) 0.0011(11)
C01T 0.0376(13) 0.0363(14) 0.0290(12) 0.0034(10) 0.0109(10) -0.0012(11)
C01U 0.0321(13) 0.0357(14) 0.0327(13) -0.0003(10) 0.0067(10) -0.0045(10)
C01V 0.0436(14) 0.0304(13) 0.0297(13) -0.0018(10) -0.0019(11) -0.0078(11)
C01W 0.0272(12) 0.0347(14) 0.0367(13) 0.0074(10) 0.0056(10) -0.0021(10)
C01X 0.0317(12) 0.0385(14) 0.0277(12) 0.0021(10) 0.0082(10) -0.0024(10)
C01Y 0.0608(17) 0.0212(12) 0.0316(13) 0.0021(10) 0.0163(12) 0.0094(11)
C01Z 0.0252(12) 0.0354(14) 0.0377(13) -0.0082(10) 0.0034(10) 0.0059(10)
C020 0.0591(17) 0.0218(12) 0.0290(13) 0.0002(10) -0.0008(12) 0.0007(11)
C021 0.0346(13) 0.0391(14) 0.0258(12) -0.0017(10) 0.0093(10) 0.0063(11)
C022 0.0359(13) 0.0352(14) 0.0282(12) -0.0093(10) 0.0052(10) -0.0035(10)
C023 0.0365(13) 0.0331(13) 0.0296(12) 0.0085(10) 0.0061(10) 0.0056(10)
C024 0.0322(13) 0.0409(15) 0.0310(13) 0.0026(11) 0.0023(10) 0.0019(11)
C025 0.0632(18) 0.0215(12) 0.0308(13) -0.0047(10) 0.0165(12) -0.0063(11)
C026 0.0436(15) 0.0357(14) 0.0285(13) -0.0002(10) 0.0002(11) -0.0038(11)
C027 0.0435(15) 0.0376(14) 0.0288(13) -0.0017(10) 0.0013(11) 0.0069(11)
C028 0.0271(12) 0.0427(15) 0.0372(14) 0.0077(11) 0.0007(10) 0.0024(11)
C029 0.0258(12) 0.0517(17) 0.0419(15) -0.0120(12) -0.0013(11) 0.0084(11)
C02A 0.0444(15) 0.0316(13) 0.0280(12) 0.0014(10) -0.0013(11) 0.0117(11)
C02B 0.0309(13) 0.0258(12) 0.0452(15) 0.0036(10) 0.0071(11) -0.0006(10)
C02C 0.0320(13) 0.0403(15) 0.0334(13) -0.0029(11) 0.0039(10) 0.0013(11)
C02D 0.0264(12) 0.0504(17) 0.0395(14) 0.0123(12) 0.0000(11) -0.0026(11)
C02E 0.0374(14) 0.0235(13) 0.0522(16) 0.0046(11) 0.0018(12) 0.0055(10)
C02F 0.0333(13) 0.0386(15) 0.0423(15) -0.0001(11) 0.0081(11) 0.0004(11)
C02G 0.0399(14) 0.0351(14) 0.0445(15) 0.0119(12) 0.0059(12) 0.0039(11)
C02H 0.0358(14) 0.0417(15) 0.0380(14) -0.0025(11) -0.0044(11) 0.0091(11)
C02I 0.0383(14) 0.0231(13) 0.0552(17) -0.0046(11) 0.0046(12) -0.0020(10)
C02J 0.0380(14) 0.0377(15) 0.0457(15) -0.0158(12) 0.0041(12) -0.0013(11)
C02K 0.0462(15) 0.0431(16) 0.0329(14) 0.0016(11) 0.0055(12) -0.0003(12)
C02L 0.0378(14) 0.0425(15) 0.0363(14) 0.0018(11) -0.0033(11) -0.0043(12)
C02M 0.0491(16) 0.0435(16) 0.0343(14) -0.0106(11) 0.0161(12) -0.0125(12)
C02N 0.0295(13) 0.0496(17) 0.0446(15) 0.0066(12) 0.0096(11) 0.0078(12)
C02O 0.0301(13) 0.0527(17) 0.0417(15) -0.0075(12) 0.0097(11) -0.0036(12)
C02P 0.0471(16) 0.0420(15) 0.0326(14) -0.0005(11) 0.0053(12) 0.0057(12)
C02Q 0.0512(16) 0.0459(16) 0.0308(13) 0.0094(11) 0.0142(12) 0.0148(13)
C02R 0.0645(19) 0.0419(16) 0.0340(14) -0.0070(12) -0.0032(13) 0.0040(14)
C02S 0.0503(17) 0.0534(18) 0.0451(16) 0.0035(13) 0.0002(13) -0.0174(14)
C02T 0.0622(19) 0.0447(17) 0.0457(17) -0.0025(13) -0.0112(14) -0.0119(14)
C02U 0.0629(19) 0.0431(16) 0.0337(14) 0.0065(12) -0.0064(13) -0.0008(14)
C02V 0.0609(19) 0.0439(17) 0.0481(17) 0.0000(13) -0.0119(14) 0.0149(14)
C02W 0.0535(18) 0.0506(18) 0.0461(17) -0.0063(13) -0.0011(13) 0.0219(14)
C02X 0.067(2) 0.054(2) 0.057(2) 0.0076(15) -0.0261(16) -0.0086(16)
C02Y 0.064(2) 0.059(2) 0.060(2) -0.0093(16) -0.0232(17) 0.0147(16)
C02Z 0.100(3) 0.080(3) 0.045(2) -0.0130(19) -0.019(2) 0.051(2)
C030 0.105(3) 0.076(3) 0.045(2) 0.0080(18) -0.018(2) -0.045(2)
C031 0.108(3) 0.082(3) 0.062(2) -0.043(2) 0.041(2) -0.025(2)
C032 0.128(4) 0.110(4) 0.0299(18) -0.024(2) 0.009(2) -0.076(3)
C033 0.105(3) 0.080(3) 0.066(2) 0.041(2) 0.043(2) 0.030(2)
C034 0.129(4) 0.118(4) 0.0289(17) 0.020(2) 0.009(2) 0.080(3)

loop_
_atom_type_symbol
_atom_type_description
_atom_type_scat_dispersion_real
_atom_type_scat_dispersion_imag
_atom_type_scat_source
C C 0.0033 0.0016 'International Tables Vol C Tables 4.2.6.8 and 6.1.1.4'
H H 0.0000 0.0000 'International Tables Vol C Tables 4.2.6.8 and 6.1.1.4'
N N 0.0061 0.0033 'International Tables Vol C Tables 4.2.6.8 and 6.1.1.4'
O O 0.0106 0.0060 'International Tables Vol C Tables 4.2.6.8 and 6.1.1.4'

loop_
_geom_angle_atom_site_label_1
_geom_angle_atom_site_label_2
_geom_angle_atom_site_label_3
_geom_angle
_geom_angle_site_symmetry_1
_geom_angle_site_symmetry_3
_geom_angle_publ_flag
C013 O001 C027 103.72(17) . . ?
C019 O002 C026 103.83(18) . . ?
C00I O003 C02A 103.83(19) . . ?
C00S O004 C01V 103.89(18) . . ?
C019 N005 C01K 104.5(2) . . ?
C00F N006 C010 120.24(18) . . ?
C00Z N006 C00F 120.46(18) . . ?
C00Z N006 C010 119.23(18) . . ?
C013 N007 C01I 104.38(19) . . ?
C00K N008 C00O 120.28(18) . . ?
C00T N008 C00K 120.54(17) . . ?
C00T N008 C00O 119.13(17) . . ?
C00R N009 C01G 117.51(18) . . ?
C00W N009 C00R 121.92(18) . . ?
C00W N009 C01G 120.51(18) . . ?
C00I N00A C02Q 103.7(2) . . ?
C00S N00B C02M 103.8(2) . . ?
C00U N00C C01P 117.58(18) . . ?
C012 N00C C00U 122.15(19) . . ?
C012 N00C C01P 120.19(18) . . ?
C00F C00D H00D 119.9 . . ?
C00V C00D H00D 119.9 . . ?
C00V C00D C00F 120.2(2) . . ?
C00K C00E H00E 119.8 . . ?
C015 C00E H00E 119.8 . . ?
C015 C00E C00K 120.3(2) . . ?
C00D C00F N006 120.1(2) . . ?
C00D C00F C01W 119.1(2) . . ?
C01W C00F N006 120.8(2) . . ?
C00L C00G H00G 119.8 . . ?
C00L C00G C00Z 120.4(2) . . ?
C00Z C00G H00G 119.8 . . ?
C00U C00H H00H 120.1 . . ?
C01M C00H H00H 120.1 . . ?
C01M C00H C00U 119.7(2) . . ?
O003 C00I C00J 119.8(2) . . ?
N00A C00I O003 115.9(2) . . ?
N00A C00I C00J 124.3(2) . . ?
C00X C00J C00I 119.6(2) . . ?
C016 C00J C00I 121.5(2) . . ?
C016 C00J C00X 118.9(2) . . ?
C00E C00K N008 120.2(2) . . ?
C01Z C00K N008 120.74(19) . . ?
C01Z C00K C00E 119.0(2) . . ?
C00G C00L H00L 119.7 . . ?
C00G C00L C00M 120.7(2) . . ?
C00M C00L H00L 119.7 . . ?
C00L C00M C00S 119.7(2) . . ?
C00Y C00M C00L 118.7(2) . . ?
C00Y C00M C00S 121.5(2) . . ?
C00R C00N H00N 120.1 . . ?
C01N C00N H00N 120.1 . . ?
C01N C00N C00R 119.8(2) . . ?
C00P C00O N008 119.9(2) . . ?
C01H C00O N008 121.0(2) . . ?
C01H C00O C00P 119.1(2) . . ?
C00O C00P H00P 120.0 . . ?
C01Q C00P C00O 120.0(2) . . ?
C01Q C00P H00P 120.0 . . ?
C00T C00Q H00Q 119.9 . . ?
C00X C00Q H00Q 119.9 . . ?
C00X C00Q C00T 120.1(2) . . ?
C00N C00R N009 121.3(2) . . ?
C01E C00R N009 119.3(2) . . ?
C01E C00R C00N 119.4(2) . . ?
O004 C00S C00M 120.30(19) . . ?
N00B C00S O004 115.5(2) . . ?
N00B C00S C00M 124.2(2) . . ?
C00Q C00T N008 120.6(2) . . ?
C00Q C00T C01D 119.1(2) . . ?
C01D C00T N008 120.3(2) . . ?
C00H C00U N00C 121.2(2) . . ?
C017 C00U N00C 119.7(2) . . ?
C017 C00U C00H 119.1(2) . . ?
C00D C00V H00V 119.6 . . ?
C023 C00V C00D 120.7(2) . . ?
C023 C00V H00V 119.6 . . ?
C01B C00W N009 120.2(2) . . ?
C021 C00W N009 121.5(2) . . ?
C021 C00W C01B 118.3(2) . . ?
C00J C00X H00X 119.6 . . ?
C00Q C00X C00J 120.8(2) . . ?
C00Q C00X H00X 119.6 . . ?
C00M C00Y H00Y 119.7 . . ?
C014 C00Y C00M 120.7(2) . . ?
C014 C00Y H00Y 119.7 . . ?
C00G C00Z N006 120.9(2) . . ?
C00G C00Z C014 119.0(2) . . ?
C014 C00Z N006 120.13(19) . . ?
C011 C010 N006 120.1(2) . . ?
C018 C010 N006 121.0(2) . . ?
C018 C010 C011 118.9(2) . . ?
C010 C011 H011 119.7 . . ?
C02B C011 C010 120.5(2) . . ?
C02B C011 H011 119.7 . . ?
C01L C012 N00C 120.8(2) . . ?
C01X C012 N00C 121.3(2) . . ?
C01X C012 C01L 117.8(2) . . ?
O001 C013 C01A 117.12(19) . . ?
N007 C013 O001 115.0(2) . . ?
N007 C013 C01A 127.9(2) . . ?
C00Y C014 C00Z 120.5(2) . . ?
C00Y C014 H014 119.8 . . ?
C00Z C014 H014 119.8 . . ?
C00E C015 H015 119.7 . . ?
C00E C015 C022 120.5(2) . . ?
C022 C015 H015 119.7 . . ?
C00J C016 H016 119.8 . . ?
C01D C016 C00J 120.4(2) . . ?
C01D C016 H016 119.8 . . ?
C00U C017 H017 119.7 . . ?
C020 C017 C00U 120.7(2) . . ?
C020 C017 H017 119.7 . . ?
C010 C018 H018 119.9 . . ?
C02J C018 C010 120.1(2) . . ?
C02J C018 H018 119.9 . . ?
O002 C019 C01F 117.04(19) . . ?
N005 C019 O002 114.9(2) . . ?
N005 C019 C01F 128.1(2) . . ?
C01J C01A C013 121.5(2) . . ?
C01J C01A C01O 118.2(2) . . ?
C01O C01A C013 120.2(2) . . ?
C00W C01B H01B 119.6 . . ?
C01O C01B C00W 120.8(2) . . ?
C01O C01B H01B 119.6 . . ?
C01E C01C H01C 119.8 . . ?
C01Y C01C H01C 119.8 . . ?
C01Y C01C C01E 120.3(2) . . ?
C00T C01D H01D 119.7 . . ?
C016 C01D C00T 120.5(2) . . ?
C016 C01D H01D 119.7 . . ?
C00R C01E H01E 119.9 . . ?
C01C C01E C00R 120.2(2) . . ?
C01C C01E H01E 119.9 . . ?
C01T C01F C019 120.1(2) . . ?
C01T C01F C01U 118.3(2) . . ?
C01U C01F C019 121.5(2) . . ?
C024 C01G N009 119.7(2) . . ?
C02F C01G N009 120.8(2) . . ?
C02F C01G C024 119.5(2) . . ?
C00O C01H H01H 119.9 . . ?
C00O C01H C02G 120.2(2) . . ?
C02G C01H H01H 119.9 . . ?
C027 C01I N007 109.0(2) . . ?
C027 C01I C02K 120.1(2) . . ?
C02K C01I N007 130.9(2) . . ?
C01A C01J H01J 119.4 . . ?
C021 C01J C01A 121.2(2) . . ?
C021 C01J H01J 119.4 . . ?
C026 C01K N005 109.2(2) . . ?
C026 C01K C02P 120.1(2) . . ?
C02P C01K N005 130.8(2) . . ?
C012 C01L H01L 119.4 . . ?
C01T C01L C012 121.2(2) . . ?
C01T C01L H01L 119.4 . . ?
C00H C01M H01M 119.6 . . ?
C00H C01M C025 120.8(2) . . ?
C025 C01M H01M 119.6 . . ?
C00N C01N H01N 119.7 . . ?
C01Y C01N C00N 120.7(2) . . ?
C01Y C01N H01N 119.7 . . ?
C01A C01O H01O 119.6 . . ?
C01B C01O C01A 120.9(2) . . ?
C01B C01O H01O 119.6 . . ?
C01R C01P N00C 121.1(2) . . ?
C01R C01P C02C 119.3(2) . . ?
C02C C01P N00C 119.6(2) . . ?
C00P C01Q H01Q 119.6 . . ?
C02E C01Q C00P 120.9(2) . . ?
C02E C01Q H01Q 119.6 . . ?
C01P C01R H01R 119.8 . . ?
C02N C01R C01P 120.4(2) . . ?
C02N C01R H01R 119.8 . . ?
C01Z C01S H01S 119.7 . . ?
C022 C01S H01S 119.7 . . ?
C022 C01S C01Z 120.6(2) . . ?
C01F C01T H01T 119.6 . . ?
C01L C01T C01F 120.9(2) . . ?
C01L C01T H01T 119.6 . . ?
C01F C01U H01U 119.4 . . ?
C01X C01U C01F 121.1(2) . . ?
C01X C01U H01U 119.4 . . ?
C02M C01V O004 107.7(2) . . ?
C02M C01V C02X 124.0(3) . . ?
C02X C01V O004 128.3(3) . . ?
C00F C01W H01W 120.0 . . ?
C028 C01W C00F 120.0(2) . . ?
C028 C01W H01W 120.0 . . ?
C012 C01X H01X 119.7 . . ?
C01U C01X C012 120.7(2) . . ?
C01U C01X H01X 119.7 . . ?
C01C C01Y C01N 119.7(2) . . ?
C01C C01Y H01Y 120.1 . . ?
C01N C01Y H01Y 120.1 . . ?
C00K C01Z H01Z 119.9 . . ?
C01S C01Z C00K 120.2(2) . . ?
C01S C01Z H01Z 119.9 . . ?
C017 C020 H020 119.9 . . ?
C025 C020 C017 120.2(2) . . ?
C025 C020 H020 119.9 . . ?
C00W C021 H021 119.7 . . ?
C01J C021 C00W 120.7(2) . . ?
C01J C021 H021 119.7 . . ?
C015 C022 H022 120.4 . . ?
C01S C022 C015 119.3(2) . . ?
C01S C022 H022 120.4 . . ?
C00V C023 H023 120.4 . . ?
C028 C023 C00V 119.2(2) . . ?
C028 C023 H023 120.4 . . ?
C01G C024 H024 120.1 . . ?
C02H C024 C01G 119.9(2) . . ?
C02H C024 H024 120.1 . . ?
C01M C025 H025 120.2 . . ?
C020 C025 C01M 119.5(2) . . ?
C020 C025 H025 120.2 . . ?
C01K C026 O002 107.6(2) . . ?
C01K C026 C02S 124.1(2) . . ?
C02S C026 O002 128.2(2) . . ?
O001 C027 C02W 128.1(2) . . ?
C01I C027 O001 107.9(2) . . ?
C01I C027 C02W 124.0(2) . . ?
C01W C028 H028 119.6 . . ?
C023 C028 C01W 120.7(2) . . ?
C023 C028 H028 119.6 . . ?
C02H C029 H029 120.1 . . ?
C02H C029 C02O 119.7(2) . . ?
C02O C029 H029 120.1 . . ?
C02Q C02A O003 107.6(2) . . ?
C02Q C02A C02Y 123.5(3) . . ?
C02Y C02A O003 128.9(3) . . ?
C011 C02B H02B 119.7 . . ?
C02I C02B C011 120.5(2) . . ?
C02I C02B H02B 119.7 . . ?
C01P C02C H02C 120.0 . . ?
C02L C02C C01P 119.9(2) . . ?
C02L C02C H02C 120.0 . . ?
C02L C02D H02D 120.3 . . ?
C02L C02D C02N 119.4(2) . . ?
C02N C02D H02D 120.3 . . ?
C01Q C02E H02E 120.3 . . ?
C01Q C02E C02G 119.4(2) . . ?
C02G C02E H02E 120.3 . . ?
C01G C02F H02F 119.8 . . ?
C02O C02F C01G 120.4(2) . . ?
C02O C02F H02F 119.8 . . ?
C01H C02G H02G 119.8 . . ?
C02E C02G C01H 120.4(2) . . ?
C02E C02G H02G 119.8 . . ?
C024 C02H H02H 119.8 . . ?
C029 C02H C024 120.4(2) . . ?
C029 C02H H02H 119.8 . . ?
C02B C02I H02I 120.4 . . ?
C02B C02I C02J 119.3(2) . . ?
C02J C02I H02I 120.4 . . ?
C018 C02J H02J 119.7 . . ?
C02I C02J C018 120.6(2) . . ?
C02I C02J H02J 119.7 . . ?
C01I C02K H02K 121.5 . . ?
C02U C02K C01I 117.1(3) . . ?
C02U C02K H02K 121.5 . . ?
C02C C02L H02L 119.7 . . ?
C02D C02L C02C 120.6(2) . . ?
C02D C02L H02L 119.7 . . ?
C01V C02M N00B 109.0(2) . . ?
C01V C02M C031 119.2(3) . . ?
C031 C02M N00B 131.8(3) . . ?
C01R C02N C02D 120.4(2) . . ?
C01R C02N H02N 119.8 . . ?
C02D C02N H02N 119.8 . . ?
C029 C02O H02O 120.0 . . ?
C02F C02O C029 120.0(2) . . ?
C02F C02O H02O 120.0 . . ?
C01K C02P H02P 121.5 . . ?
C02R C02P C01K 117.0(3) . . ?
C02R C02P H02P 121.5 . . ?
C02A C02Q N00A 109.0(2) . . ?
C02A C02Q C033 119.7(3) . . ?
C033 C02Q N00A 131.3(3) . . ?
C02P C02R H02R 119.1 . . ?
C02P C02R C02T 121.9(3) . . ?
C02T C02R H02R 119.1 . . ?
C026 C02S H02S 122.3 . . ?
C026 C02S C02T 115.4(3) . . ?
C02T C02S H02S 122.3 . . ?
C02R C02T H02T 119.2 . . ?
C02S C02T C02R 121.6(3) . . ?
C02S C02T H02T 119.2 . . ?
C02K C02U H02U 119.1 . . ?
C02K C02U C02V 121.9(3) . . ?
C02V C02U H02U 119.1 . . ?
C02U C02V H02V 119.3 . . ?
C02W C02V C02U 121.5(3) . . ?
C02W C02V H02V 119.3 . . ?
C027 C02W H02W 122.2 . . ?
C02V C02W C027 115.5(3) . . ?
C02V C02W H02W 122.2 . . ?
C01V C02X H02X 121.8 . . ?
C030 C02X C01V 116.5(4) . . ?
C030 C02X H02X 121.8 . . ?
C02A C02Y H02Y 121.5 . . ?
C02Z C02Y C02A 117.0(4) . . ?
C02Z C02Y H02Y 121.5 . . ?
C02Y C02Z H02Z 119.2 . . ?
C02Y C02Z C034 121.5(4) . . ?
C034 C02Z H02Z 119.2 . . ?
C02X C030 H030 119.2 . . ?
C02X C030 C032 121.7(4) . . ?
C032 C030 H030 119.2 . . ?
C02M C031 H031 121.8 . . ?
C02M C031 C032 116.4(4) . . ?
C032 C031 H031 121.8 . . ?
C030 C032 C031 122.3(3) . . ?
C030 C032 H032 118.8 . . ?
C031 C032 H032 118.8 . . ?
C02Q C033 H033 122.0 . . ?
C02Q C033 C034 116.0(4) . . ?
C034 C033 H033 122.0 . . ?
C02Z C034 C033 122.3(3) . . ?
C02Z C034 H034 118.9 . . ?
C033 C034 H034 118.9 . . ?

loop_
_geom_bond_atom_site_label_1
_geom_bond_atom_site_label_2
_geom_bond_distance
_geom_bond_site_symmetry_2
_geom_bond_publ_flag
O001 C013 1.377(3) . ?
O001 C027 1.381(3) . ?
O002 C019 1.377(3) . ?
O002 C026 1.385(3) . ?
O003 C00I 1.350(3) . ?
O003 C02A 1.386(3) . ?
O004 C00S 1.350(3) . ?
O004 C01V 1.388(3) . ?
N005 C019 1.296(3) . ?
N005 C01K 1.398(3) . ?
N006 C00F 1.425(3) . ?
N006 C00Z 1.413(3) . ?
N006 C010 1.426(3) . ?
N007 C013 1.297(3) . ?
N007 C01I 1.399(3) . ?
N008 C00K 1.423(3) . ?
N008 C00O 1.425(3) . ?
N008 C00T 1.415(3) . ?
N009 C00R 1.426(3) . ?
N009 C00W 1.407(3) . ?
N009 C01G 1.431(3) . ?
N00A C00I 1.298(3) . ?
N00A C02Q 1.401(3) . ?
N00B C00S 1.305(3) . ?
N00B C02M 1.399(3) . ?
N00C C00U 1.422(3) . ?
N00C C012 1.408(3) . ?
N00C C01P 1.431(3) . ?
C00D H00D 0.9500 . ?
C00D C00F 1.388(3) . ?
C00D C00V 1.383(3) . ?
C00E H00E 0.9500 . ?
C00E C00K 1.393(3) . ?
C00E C015 1.381(3) . ?
C00F C01W 1.394(3) . ?
C00G H00G 0.9500 . ?
C00G C00L 1.378(3) . ?
C00G C00Z 1.397(3) . ?
C00H H00H 0.9500 . ?
C00H C00U 1.393(3) . ?
C00H C01M 1.382(3) . ?
C00I C00J 1.458(3) . ?
C00J C00X 1.397(3) . ?
C00J C016 1.392(3) . ?
C00K C01Z 1.391(3) . ?
C00L H00L 0.9500 . ?
C00L C00M 1.402(3) . ?
C00M C00S 1.447(3) . ?
C00M C00Y 1.394(3) . ?
C00N H00N 0.9500 . ?
C00N C00R 1.392(3) . ?
C00N C01N 1.383(3) . ?
C00O C00P 1.393(3) . ?
C00O C01H 1.387(3) . ?
C00P H00P 0.9500 . ?
C00P C01Q 1.388(3) . ?
C00Q H00Q 0.9500 . ?
C00Q C00T 1.395(3) . ?
C00Q C00X 1.379(3) . ?
C00R C01E 1.390(3) . ?
C00T C01D 1.396(3) . ?
C00U C017 1.392(3) . ?
C00V H00V 0.9500 . ?
C00V C023 1.383(3) . ?
C00W C01B 1.402(3) . ?
C00W C021 1.397(3) . ?
C00X H00X 0.9500 . ?
C00Y H00Y 0.9500 . ?
C00Y C014 1.378(3) . ?
C00Z C014 1.399(3) . ?
C010 C011 1.393(3) . ?
C010 C018 1.389(3) . ?
C011 H011 0.9500 . ?
C011 C02B 1.384(3) . ?
C012 C01L 1.401(3) . ?
C012 C01X 1.399(3) . ?
C013 C01A 1.453(3) . ?
C014 H014 0.9500 . ?
C015 H015 0.9500 . ?
C015 C022 1.387(3) . ?
C016 H016 0.9500 . ?
C016 C01D 1.382(3) . ?
C017 H017 0.9500 . ?
C017 C020 1.380(3) . ?
C018 H018 0.9500 . ?
C018 C02J 1.389(3) . ?
C019 C01F 1.454(3) . ?
C01A C01J 1.392(3) . ?
C01A C01O 1.400(3) . ?
C01B H01B 0.9500 . ?
C01B C01O 1.374(3) . ?
C01C H01C 0.9500 . ?
C01C C01E 1.384(3) . ?
C01C C01Y 1.378(4) . ?
C01D H01D 0.9500 . ?
C01E H01E 0.9500 . ?
C01F C01T 1.392(3) . ?
C01F C01U 1.394(3) . ?
C01G C024 1.390(3) . ?
C01G C02F 1.387(3) . ?
C01H H01H 0.9500 . ?
C01H C02G 1.393(3) . ?
C01I C027 1.375(3) . ?
C01I C02K 1.395(3) . ?
C01J H01J 0.9500 . ?
C01J C021 1.378(3) . ?
C01K C026 1.374(3) . ?
C01K C02P 1.391(3) . ?
C01L H01L 0.9500 . ?
C01L C01T 1.370(3) . ?
C01M H01M 0.9500 . ?
C01M C025 1.384(4) . ?
C01N H01N 0.9500 . ?
C01N C01Y 1.380(3) . ?
C01O H01O 0.9500 . ?
C01P C01R 1.389(3) . ?
C01P C02C 1.392(3) . ?
C01Q H01Q 0.9500 . ?
C01Q C02E 1.377(3) . ?
C01R H01R 0.9500 . ?
C01R C02N 1.378(3) . ?
C01S H01S 0.9500 . ?
C01S C01Z 1.386(3) . ?
C01S C022 1.381(3) . ?
C01T H01T 0.9500 . ?
C01U H01U 0.9500 . ?
C01U C01X 1.376(3) . ?
C01V C02M 1.368(4) . ?
C01V C02X 1.381(4) . ?
C01W H01W 0.9500 . ?
C01W C028 1.386(3) . ?
C01X H01X 0.9500 . ?
C01Y H01Y 0.9500 . ?
C01Z H01Z 0.9500 . ?
C020 H020 0.9500 . ?
C020 C025 1.379(4) . ?
C021 H021 0.9500 . ?
C022 H022 0.9500 . ?
C023 H023 0.9500 . ?
C023 C028 1.380(3) . ?
C024 H024 0.9500 . ?
C024 C02H 1.385(3) . ?
C025 H025 0.9500 . ?
C026 C02S 1.379(4) . ?
C027 C02W 1.385(4) . ?
C028 H028 0.9500 . ?
C029 H029 0.9500 . ?
C029 C02H 1.381(4) . ?
C029 C02O 1.386(4) . ?
C02A C02Q 1.370(4) . ?
C02A C02Y 1.376(4) . ?
C02B H02B 0.9500 . ?
C02B C02I 1.380(3) . ?
C02C H02C 0.9500 . ?
C02C C02L 1.383(3) . ?
C02D H02D 0.9500 . ?
C02D C02L 1.383(4) . ?
C02D C02N 1.385(4) . ?
C02E H02E 0.9500 . ?
C02E C02G 1.382(4) . ?
C02F H02F 0.9500 . ?
C02F C02O 1.383(3) . ?
C02G H02G 0.9500 . ?
C02H H02H 0.9500 . ?
C02I H02I 0.9500 . ?
C02I C02J 1.386(4) . ?
C02J H02J 0.9500 . ?
C02K H02K 0.9500 . ?
C02K C02U 1.380(4) . ?
C02L H02L 0.9500 . ?
C02M C031 1.392(4) . ?
C02N H02N 0.9500 . ?
C02O H02O 0.9500 . ?
C02P H02P 0.9500 . ?
C02P C02R 1.381(4) . ?
C02Q C033 1.393(4) . ?
C02R H02R 0.9500 . ?
C02R C02T 1.389(4) . ?
C02S H02S 0.9500 . ?
C02S C02T 1.386(4) . ?
C02T H02T 0.9500 . ?
C02U H02U 0.9500 . ?
C02U C02V 1.398(4) . ?
C02V H02V 0.9500 . ?
C02V C02W 1.385(4) . ?
C02W H02W 0.9500 . ?
C02X H02X 0.9500 . ?
C02X C030 1.350(5) . ?
C02Y H02Y 0.9500 . ?
C02Y C02Z 1.346(5) . ?
C02Z H02Z 0.9500 . ?
C02Z C034 1.368(6) . ?
C030 H030 0.9500 . ?
C030 C032 1.361(6) . ?
C031 H031 0.9500 . ?
C031 C032 1.400(6) . ?
C032 H032 0.9500 . ?
C033 H033 0.9500 . ?
C033 C034 1.401(6) . ?
C034 H034 0.9500 . ?

loop_
_geom_torsion_atom_site_label_1
_geom_torsion_atom_site_label_2
_geom_torsion_atom_site_label_3
_geom_torsion_atom_site_label_4
_geom_torsion
_geom_torsion_site_symmetry_1
_geom_torsion_site_symmetry_2
_geom_torsion_site_symmetry_3
_geom_torsion_site_symmetry_4
_geom_torsion_publ_flag
O001 C013 C01A C01J 12.8(3) . . . . ?
O001 C013 C01A C01O -169.8(2) . . . . ?
O001 C027 C02W C02V -179.1(3) . . . . ?
O002 C019 C01F C01T 169.8(2) . . . . ?
O002 C019 C01F C01U -12.8(3) . . . . ?
O002 C026 C02S C02T 179.2(3) . . . . ?
O003 C00I C00J C00X 161.4(2) . . . . ?
O003 C00I C00J C016 -18.7(3) . . . . ?
O003 C02A C02Q N00A 1.2(3) . . . . ?
O003 C02A C02Q C033 -179.2(3) . . . . ?
O003 C02A C02Y C02Z -179.8(3) . . . . ?
O004 C01V C02M N00B -1.1(3) . . . . ?
O004 C01V C02M C031 179.2(3) . . . . ?
O004 C01V C02X C030 180.0(3) . . . . ?
N005 C019 C01F C01T -11.7(4) . . . . ?
N005 C019 C01F C01U 165.6(2) . . . . ?
N005 C01K C026 O002 -0.1(3) . . . . ?
N005 C01K C026 C02S 180.0(3) . . . . ?
N005 C01K C02P C02R -179.3(2) . . . . ?
N006 C00F C01W C028 -178.3(2) . . . . ?
N006 C00Z C014 C00Y -176.3(2) . . . . ?
N006 C010 C011 C02B -177.9(2) . . . . ?
N006 C010 C018 C02J 178.2(2) . . . . ?
N007 C013 C01A C01J -166.0(2) . . . . ?
N007 C013 C01A C01O 11.4(4) . . . . ?
N007 C01I C027 O001 0.2(3) . . . . ?
N007 C01I C027 C02W 179.9(3) . . . . ?
N007 C01I C02K C02U 179.3(3) . . . . ?
N008 C00K C01Z C01S 178.1(2) . . . . ?
N008 C00O C00P C01Q 178.1(2) . . . . ?
N008 C00O C01H C02G -178.8(2) . . . . ?
N008 C00T C01D C016 176.40(19) . . . . ?
N009 C00R C01E C01C 178.8(2) . . . . ?
N009 C00W C01B C01O 179.2(2) . . . . ?
N009 C00W C021 C01J -179.9(2) . . . . ?
N009 C01G C024 C02H -179.2(2) . . . . ?
N009 C01G C02F C02O 178.6(2) . . . . ?
N00A C00I C00J C00X -18.4(3) . . . . ?
N00A C00I C00J C016 161.5(2) . . . . ?
N00A C02Q C033 C034 178.8(3) . . . . ?
N00B C02M C031 C032 -178.9(3) . . . . ?
N00C C00U C017 C020 -178.9(2) . . . . ?
N00C C012 C01L C01T -179.3(2) . . . . ?
N00C C012 C01X C01U -179.9(2) . . . . ?
N00C C01P C01R C02N -178.8(2) . . . . ?
N00C C01P C02C C02L 179.3(2) . . . . ?
C00D C00F C01W C028 1.4(3) . . . . ?
C00D C00V C023 C028 0.0(3) . . . . ?
C00E C00K C01Z C01S -2.0(4) . . . . ?
C00E C015 C022 C01S -0.1(4) . . . . ?
C00F N006 C00Z C00G 37.5(3) . . . . ?
C00F N006 C00Z C014 -143.8(2) . . . . ?
C00F N006 C010 C011 -139.3(2) . . . . ?
C00F N006 C010 C018 41.1(3) . . . . ?
C00F C00D C00V C023 0.0(3) . . . . ?
C00F C01W C028 C023 -1.5(4) . . . . ?
C00G C00L C00M C00S -178.4(2) . . . . ?
C00G C00L C00M C00Y 1.8(3) . . . . ?
C00G C00Z C014 C00Y 2.5(3) . . . . ?
C00H C00U C017 C020 -0.6(3) . . . . ?
C00H C01M C025 C020 0.9(3) . . . . ?
C00I O003 C02A C02Q -0.8(2) . . . . ?
C00I O003 C02A C02Y 179.0(3) . . . . ?
C00I N00A C02Q C02A -1.1(3) . . . . ?
C00I N00A C02Q C033 179.3(3) . . . . ?
C00I C00J C00X C00Q 178.55(19) . . . . ?
C00I C00J C016 C01D -179.30(19) . . . . ?
C00J C016 C01D C00T 1.6(3) . . . . ?
C00K N008 C00O C00P 139.5(2) . . . . ?
C00K N008 C00O C01H -41.1(3) . . . . ?
C00K N008 C00T C00Q -37.1(3) . . . . ?
C00K N008 C00T C01D 143.5(2) . . . . ?
C00K C00E C015 C022 0.0(3) . . . . ?
C00L C00G C00Z N006 177.29(19) . . . . ?
C00L C00G C00Z C014 -1.5(3) . . . . ?
C00L C00M C00S O004 -161.2(2) . . . . ?
C00L C00M C00S N00B 18.5(3) . . . . ?
C00L C00M C00Y C014 -0.8(3) . . . . ?
C00M C00Y C014 C00Z -1.4(3) . . . . ?
C00N C00R C01E C01C 0.1(3) . . . . ?
C00N C01N C01Y C01C -1.3(3) . . . . ?
C00O N008 C00K C00E 142.3(2) . . . . ?
C00O N008 C00K C01Z -37.9(3) . . . . ?
C00O N008 C00T C00Q 140.2(2) . . . . ?
C00O N008 C00T C01D -39.2(3) . . . . ?
C00O C00P C01Q C02E 0.8(3) . . . . ?
C00O C01H C02G C02E 0.6(4) . . . . ?
C00P C00O C01H C02G 0.6(3) . . . . ?
C00P C01Q C02E C02G 0.4(4) . . . . ?
C00Q C00T C01D C016 -3.0(3) . . . . ?
C00R N009 C00W C01B 157.8(2) . . . . ?
C00R N009 C00W C021 -22.7(3) . . . . ?
C00R N009 C01G C024 -52.6(3) . . . . ?
C00R N009 C01G C02F 127.0(2) . . . . ?
C00R C00N C01N C01Y 1.7(3) . . . . ?
C00S O004 C01V C02M 0.6(3) . . . . ?
C00S O004 C01V C02X -178.9(3) . . . . ?
C00S N00B C02M C01V 1.1(3) . . . . ?
C00S N00B C02M C031 -179.2(3) . . . . ?
C00S C00M C00Y C014 179.4(2) . . . . ?
C00T N008 C00K C00E -40.4(3) . . . . ?
C00T N008 C00K C01Z 139.4(2) . . . . ?
C00T N008 C00O C00P -37.9(3) . . . . ?
C00T N008 C00O C01H 141.5(2) . . . . ?
C00T C00Q C00X C00J 0.0(3) . . . . ?
C00U N00C C012 C01L -157.4(2) . . . . ?
C00U N00C C012 C01X 22.0(3) . . . . ?
C00U N00C C01P C01R -126.9(2) . . . . ?
C00U N00C C01P C02C 52.9(3) . . . . ?
C00U C00H C01M C025 -1.4(3) . . . . ?
C00U C017 C020 C025 0.2(4) . . . . ?
C00V C00D C00F N006 179.05(19) . . . . ?
C00V C00D C00F C01W -0.7(3) . . . . ?
C00V C023 C028 C01W 0.8(4) . . . . ?
C00W N009 C00R C00N -44.7(3) . . . . ?
C00W N009 C00R C01E 136.7(2) . . . . ?
C00W N009 C01G C024 130.3(2) . . . . ?
C00W N009 C01G C02F -50.1(3) . . . . ?
C00W C01B C01O C01A 0.5(4) . . . . ?
C00X C00J C016 C01D 0.7(3) . . . . ?
C00X C00Q C00T N008 -177.16(19) . . . . ?
C00X C00Q C00T C01D 2.3(3) . . . . ?
C00Y C00M C00S O004 18.6(3) . . . . ?
C00Y C00M C00S N00B -161.7(2) . . . . ?
C00Z N006 C00F C00D 40.6(3) . . . . ?
C00Z N006 C00F C01W -139.6(2) . . . . ?
C00Z N006 C010 C011 37.8(3) . . . . ?
C00Z N006 C010 C018 -141.8(2) . . . . ?
C00Z C00G C00L C00M -0.6(3) . . . . ?
C010 N006 C00F C00D -142.3(2) . . . . ?
C010 N006 C00F C01W 37.4(3) . . . . ?
C010 N006 C00Z C00G -139.6(2) . . . . ?
C010 N006 C00Z C014 39.1(3) . . . . ?
C010 C011 C02B C02I -0.9(3) . . . . ?
C010 C018 C02J C02I 0.3(4) . . . . ?
C011 C010 C018 C02J -1.4(3) . . . . ?
C011 C02B C02I C02J -0.2(4) . . . . ?
C012 N00C C00U C00H 45.1(3) . . . . ?
C012 N00C C00U C017 -136.7(2) . . . . ?
C012 N00C C01P C01R 49.8(3) . . . . ?
C012 N00C C01P C02C -130.4(2) . . . . ?
C012 C01L C01T C01F -1.2(4) . . . . ?
C013 O001 C027 C01I -0.6(3) . . . . ?
C013 O001 C027 C02W 179.7(3) . . . . ?
C013 N007 C01I C027 0.4(3) . . . . ?
C013 N007 C01I C02K -179.1(3) . . . . ?
C013 C01A C01J C021 176.9(2) . . . . ?
C013 C01A C01O C01B -177.6(2) . . . . ?
C015 C00E C00K N008 -179.0(2) . . . . ?
C015 C00E C00K C01Z 1.1(3) . . . . ?
C016 C00J C00X C00Q -1.4(3) . . . . ?
C017 C020 C025 C01M -0.3(3) . . . . ?
C018 C010 C011 C02B 1.7(3) . . . . ?
C019 O002 C026 C01K 0.5(3) . . . . ?
C019 O002 C026 C02S -179.6(3) . . . . ?
C019 N005 C01K C026 -0.3(3) . . . . ?
C019 N005 C01K C02P 179.1(3) . . . . ?
C019 C01F C01T C01L 177.8(2) . . . . ?
C019 C01F C01U C01X -177.0(2) . . . . ?
C01A C01J C021 C00W 0.8(4) . . . . ?
C01B C00W C021 C01J -0.3(4) . . . . ?
C01E C01C C01Y C01N 0.3(3) . . . . ?
C01F C01U C01X C012 -0.3(4) . . . . ?
C01G N009 C00R C00N 138.2(2) . . . . ?
C01G N009 C00R C01E -40.4(3) . . . . ?
C01G N009 C00W C01B -25.2(3) . . . . ?
C01G N009 C00W C021 154.4(2) . . . . ?
C01G C024 C02H C029 0.1(4) . . . . ?
C01G C02F C02O C029 1.1(4) . . . . ?
C01H C00O C00P C01Q -1.3(3) . . . . ?
C01I N007 C013 O001 -0.8(3) . . . . ?
C01I N007 C013 C01A 177.9(2) . . . . ?
C01I C027 C02W C02V 1.3(4) . . . . ?
C01I C02K C02U C02V 0.1(4) . . . . ?
C01J C01A C01O C01B -0.1(4) . . . . ?
C01K N005 C019 O002 0.6(3) . . . . ?
C01K N005 C019 C01F -177.9(2) . . . . ?
C01K C026 C02S C02T -1.0(4) . . . . ?
C01K C02P C02R C02T -0.1(4) . . . . ?
C01L C012 C01X C01U -0.4(3) . . . . ?
C01M C00H C00U N00C 179.5(2) . . . . ?
C01M C00H C00U C017 1.2(3) . . . . ?
C01N C00N C00R N009 -179.7(2) . . . . ?
C01N C00N C00R C01E -1.1(3) . . . . ?
C01O C01A C01J C021 -0.6(4) . . . . ?
C01P N00C C00U C00H -138.3(2) . . . . ?
C01P N00C C00U C017 40.0(3) . . . . ?
C01P N00C C012 C01L 26.0(3) . . . . ?
C01P N00C C012 C01X -154.5(2) . . . . ?
C01P C01R C02N C02D -0.8(4) . . . . ?
C01P C02C C02L C02D -0.3(4) . . . . ?
C01Q C02E C02G C01H -1.2(4) . . . . ?
C01R C01P C02C C02L -0.8(4) . . . . ?
C01T C01F C01U C01X 0.4(4) . . . . ?
C01U C01F C01T C01L 0.4(4) . . . . ?
C01V O004 C00S N00B 0.1(3) . . . . ?
C01V O004 C00S C00M 179.8(2) . . . . ?
C01V C02M C031 C032 0.8(5) . . . . ?
C01V C02X C030 C032 0.6(5) . . . . ?
C01X C012 C01L C01T 1.2(4) . . . . ?
C01Y C01C C01E C00R 0.3(3) . . . . ?
C01Z C01S C022 C015 -0.8(4) . . . . ?
C021 C00W C01B C01O -0.4(4) . . . . ?
C022 C01S C01Z C00K 1.9(4) . . . . ?
C024 C01G C02F C02O -1.8(4) . . . . ?
C026 O002 C019 N005 -0.7(3) . . . . ?
C026 O002 C019 C01F 177.9(2) . . . . ?
C026 C01K C02P C02R 0.0(4) . . . . ?
C026 C02S C02T C02R 0.9(4) . . . . ?
C027 O001 C013 N007 0.9(3) . . . . ?
C027 O001 C013 C01A -178.0(2) . . . . ?
C027 C01I C02K C02U -0.2(4) . . . . ?
C02A O003 C00I N00A 0.1(3) . . . . ?
C02A O003 C00I C00J -179.75(19) . . . . ?
C02A C02Q C033 C034 -0.8(5) . . . . ?
C02A C02Y C02Z C034 -1.1(5) . . . . ?
C02B C02I C02J C018 0.5(4) . . . . ?
C02C C01P C01R C02N 1.4(4) . . . . ?
C02F C01G C024 C02H 1.2(4) . . . . ?
C02H C029 C02O C02F 0.2(4) . . . . ?
C02K C01I C027 O001 179.7(2) . . . . ?
C02K C01I C027 C02W -0.6(4) . . . . ?
C02K C02U C02V C02W 0.7(5) . . . . ?
C02L C02D C02N C01R -0.3(4) . . . . ?
C02M N00B C00S O004 -0.7(3) . . . . ?
C02M N00B C00S C00M 179.6(2) . . . . ?
C02M C01V C02X C030 0.5(5) . . . . ?
C02M C031 C032 C030 0.3(6) . . . . ?
C02N C02D C02L C02C 0.9(4) . . . . ?
C02O C029 C02H C024 -0.8(4) . . . . ?
C02P C01K C026 O002 -179.6(2) . . . . ?
C02P C01K C026 C02S 0.5(4) . . . . ?
C02P C02R C02T C02S -0.4(5) . . . . ?
C02Q N00A C00I O003 0.7(3) . . . . ?
C02Q N00A C00I C00J -179.5(2) . . . . ?
C02Q C02A C02Y C02Z -0.1(4) . . . . ?
C02Q C033 C034 C02Z -0.4(5) . . . . ?
C02U C02V C02W C027 -1.4(5) . . . . ?
C02X C01V C02M N00B 178.5(3) . . . . ?
C02X C01V C02M C031 -1.2(4) . . . . ?
C02X C030 C032 C031 -1.0(6) . . . . ?
C02Y C02A C02Q N00A -178.6(2) . . . . ?
C02Y C02A C02Q C033 1.0(4) . . . . ?
C02Y C02Z C034 C033 1.4(6) . . . . ?
